data_7018468
loop_
_publ_author_name
'Humenny, Will J.'
'Mitzinger, Stefan'
'Khadka, Chhatra B.'
'Najafabadi, Bahareh Khalili'
'Vieira, Isabelle'
'Corrigan, John F.'

_publ_section_title
;
 N-heterocyclic carbene stabilized copper- and silver-phenylchalcogenolate
 ring complexes.
;
_journal_issue 15
_journal_name_full 'Dalton transactions (Cambridge, England : 2003)'
_journal_page_first 4413
_journal_page_last 4422
_journal_paper_doi 10.1039/c2dt11998f
_journal_volume 41
_journal_year 2012
_chemical_formula_sum 'C28 H40 Cl5 Cu N4'
_chemical_formula_weight 673.43
_chemical_name_systematic
;
?
;
_space_group_IT_number 14
_symmetry_cell_setting monoclinic
_symmetry_space_group_name_Hall '-P 2yn'
_symmetry_space_group_name_H-M 'P 1 21/n 1'
_atom_sites_solution_hydrogens geom
_atom_sites_solution_primary direct
_atom_sites_solution_secondary difmap
_audit_creation_method SHELXL-97
_cell_angle_alpha 90.00
_cell_angle_beta 93.947(2)
_cell_angle_gamma 90.00
_cell_formula_units_Z 4
_cell_length_a 10.7467(4)
_cell_length_b 27.7180(12)
_cell_length_c 10.9348(5)
_cell_measurement_reflns_used 9906
_cell_measurement_temperature 150(2)
_cell_measurement_theta_max 27.66
_cell_measurement_theta_min 2.38
_cell_volume 3249.5(2)
_computing_cell_refinement 'Bruker SAINT'
_computing_data_collection 'Bruker APEX2'
_computing_data_reduction 'Bruker SAINT'
_computing_molecular_graphics 'Bruker SHELXTL'
_computing_publication_material 'Bruker SHELXTL'
_computing_structure_refinement 'SHELXL-97 (Sheldrick, 1997)'
_computing_structure_solution 'SHELXS-97 (Sheldrick, 1990)'
_diffrn_ambient_temperature 150(2)
_diffrn_measured_fraction_theta_full 1.000
_diffrn_measured_fraction_theta_max 1.000
_diffrn_measurement_device_type 'CCD area detector'
_diffrn_measurement_method 'phi and omega scans'
_diffrn_radiation_monochromator graphite
_diffrn_radiation_source 'fine-focus sealed tube'
_diffrn_radiation_type MoK\a
_diffrn_radiation_wavelength 0.71073
_diffrn_reflns_av_R_equivalents 0.0492
_diffrn_reflns_av_sigmaI/netI 0.0368
_diffrn_reflns_limit_h_max 14
_diffrn_reflns_limit_h_min -14
_diffrn_reflns_limit_k_max 38
_diffrn_reflns_limit_k_min -38
_diffrn_reflns_limit_l_max 15
_diffrn_reflns_limit_l_min -15
_diffrn_reflns_number 101219
_diffrn_reflns_theta_full 29.57
_diffrn_reflns_theta_max 29.57
_diffrn_reflns_theta_min 1.47
_exptl_absorpt_coefficient_mu 1.107
_exptl_absorpt_correction_T_max 0.9396
_exptl_absorpt_correction_T_min 0.8879
_exptl_absorpt_correction_type multi-scan
_exptl_crystal_colour colourless
_exptl_crystal_density_diffrn 1.377
_exptl_crystal_density_method 'not measured'
_exptl_crystal_description block
_exptl_crystal_F_000 1400
_exptl_crystal_size_max 0.11
_exptl_crystal_size_mid 0.06
_exptl_crystal_size_min 0.06
_refine_diff_density_max 2.467
_refine_diff_density_min -1.196
_refine_diff_density_rms 0.128
_refine_ls_extinction_method none
_refine_ls_goodness_of_fit_ref 1.039
_refine_ls_hydrogen_treatment constr
_refine_ls_matrix_type full
_refine_ls_number_parameters 351
_refine_ls_number_reflns 9118
_refine_ls_number_restraints 0
_refine_ls_restrained_S_all 1.039
_refine_ls_R_factor_all 0.0841
_refine_ls_R_factor_gt 0.0621
_refine_ls_shift/su_max 0.001
_refine_ls_shift/su_mean 0.000
_refine_ls_structure_factor_coef Fsqd
_refine_ls_weighting_details 'calc w=1/[\s^2^(Fo^2^)+(0.1038P)^2^+7.4113P] where P=(Fo^2^+2Fc^2^)/3'
_refine_ls_weighting_scheme calc
_refine_ls_wR_factor_gt 0.1827
_refine_ls_wR_factor_ref 0.1978
_reflns_number_gt 6921
_reflns_number_total 9118
_reflns_threshold_expression >2sigma(I)
_cod_data_source_file c2dt11998f.txt
_cod_data_source_block b10035
_cod_depositor_comments
;
The following automatic conversions were performed:

'_symmetry_cell_setting' value 'Monoclinic' changed to 'monoclinic'
according to /home/saulius/struct/CIF-dictionaries/cif_core.dic
dictionary named 'cif_core.dic' version 2.4.1 from 2010-06-29.

Automatic conversion script
Id: cif_fix_values 1715 2011-07-08 13:25:40Z adriana 
;
_cod_original_sg_symbol_H-M P2(1)/n
_cod_database_code 7018468

loop_
_symmetry_equiv_pos_as_xyz
'x, y, z'
'-x+1/2, y+1/2, -z+1/2'
'-x, -y, -z'
'x-1/2, -y-1/2, z-1/2'

loop_
_atom_site_label
_atom_site_type_symbol
_atom_site_fract_x
_atom_site_fract_y
_atom_site_fract_z
_atom_site_U_iso_or_equiv
_atom_site_adp_type
_atom_site_occupancy
_atom_site_symmetry_multiplicity
_atom_site_calc_flag
_atom_site_refinement_flags
Cu1 Cu 0.91111(4) 0.154675(15) 0.21328(4) 0.02371(13) Uani 1 1 d .
Cl1 Cl 0.99013(6) 0.19312(2) 0.03172(6) 0.01656(15) Uani 1 1 d .
N1 N 0.6353(3) 0.15932(11) 0.2307(3) 0.0255(6) Uani 1 1 d .
N2 N 0.6879(2) 0.11262(10) 0.0838(3) 0.0232(5) Uani 1 1 d .
N3 N 1.1210(3) 0.18860(10) 0.3777(3) 0.0234(5) Uani 1 1 d .
N4 N 1.1040(3) 0.11076(10) 0.3892(3) 0.0235(5) Uani 1 1 d .
C1 C 0.7360(3) 0.14105(12) 0.1766(3) 0.0235(6) Uani 1 1 d .
C2 C 0.5243(3) 0.14305(13) 0.1713(3) 0.0266(7) Uani 1 1 d .
C3 C 0.4000(3) 0.15321(14) 0.1903(4) 0.0332(8) Uani 1 1 d .
H3A H 0.3779 0.1739 0.2546 0.040 Uiso 1 1 calc R
C4 C 0.3106(4) 0.13186(16) 0.1112(4) 0.0391(9) Uani 1 1 d .
H4A H 0.2250 0.1385 0.1201 0.047 Uiso 1 1 calc R
C5 C 0.3433(4) 0.10062(16) 0.0181(4) 0.0398(9) Uani 1 1 d .
H5A H 0.2792 0.0861 -0.0337 0.048 Uiso 1 1 calc R
C6 C 0.4673(3) 0.09020(14) -0.0006(4) 0.0327(8) Uani 1 1 d .
H6A H 0.4892 0.0688 -0.0634 0.039 Uiso 1 1 calc R
C7 C 0.5581(3) 0.11274(12) 0.0773(3) 0.0244(6) Uani 1 1 d .
C8 C 0.6411(4) 0.19173(15) 0.3384(4) 0.0331(8) Uani 1 1 d .
H8A H 0.5535 0.2007 0.3539 0.040 Uiso 1 1 calc R
C9 C 0.7093(5) 0.23752(17) 0.3146(5) 0.0527(12) Uani 1 1 d .
H9A H 0.6734 0.2523 0.2388 0.079 Uiso 1 1 calc R
H9B H 0.7976 0.2304 0.3062 0.079 Uiso 1 1 calc R
H9C H 0.7016 0.2598 0.3831 0.079 Uiso 1 1 calc R
C10 C 0.6952(6) 0.1649(2) 0.4513(4) 0.0537(13) Uani 1 1 d .
H10A H 0.6481 0.1351 0.4615 0.081 Uiso 1 1 calc R
H10B H 0.6896 0.1853 0.5239 0.081 Uiso 1 1 calc R
H10C H 0.7828 0.1570 0.4411 0.081 Uiso 1 1 calc R
C11 C 0.7677(3) 0.08801(13) -0.0022(3) 0.0264(7) Uani 1 1 d .
H11A H 0.8560 0.0963 0.0244 0.032 Uiso 1 1 calc R
C12 C 0.7428(4) 0.10799(15) -0.1310(3) 0.0356(8) Uani 1 1 d .
H12A H 0.7649 0.1423 -0.1317 0.053 Uiso 1 1 calc R
H12B H 0.6543 0.1041 -0.1569 0.053 Uiso 1 1 calc R
H12C H 0.7934 0.0904 -0.1875 0.053 Uiso 1 1 calc R
C13 C 0.7564(4) 0.03341(14) 0.0064(4) 0.0391(9) Uani 1 1 d .
H13A H 0.7759 0.0232 0.0914 0.059 Uiso 1 1 calc R
H13B H 0.8150 0.0182 -0.0466 0.059 Uiso 1 1 calc R
H13C H 0.6711 0.0237 -0.0199 0.059 Uiso 1 1 calc R
C14 C 1.0514(3) 0.15047(12) 0.3339(3) 0.0232(6) Uani 1 1 d .
C15 C 1.2177(3) 0.17330(12) 0.4602(3) 0.0244(6) Uani 1 1 d .
C16 C 1.3130(3) 0.19803(14) 0.5278(3) 0.0311(7) Uani 1 1 d .
H16A H 1.3213 0.2321 0.5230 0.037 Uiso 1 1 calc R
C17 C 1.3947(4) 0.17025(16) 0.6023(4) 0.0375(9) Uani 1 1 d .
H17A H 1.4609 0.1858 0.6491 0.045 Uiso 1 1 calc R
C18 C 1.3826(4) 0.12041(16) 0.6105(4) 0.0382(9) Uani 1 1 d .
H18A H 1.4403 0.1028 0.6630 0.046 Uiso 1 1 calc R
C19 C 1.2883(3) 0.09580(14) 0.5436(3) 0.0308(7) Uani 1 1 d .
H19A H 1.2795 0.0618 0.5495 0.037 Uiso 1 1 calc R
C20 C 1.2068(3) 0.12335(12) 0.4672(3) 0.0240(6) Uani 1 1 d .
C21 C 1.0951(3) 0.23869(12) 0.3381(3) 0.0262(7) Uani 1 1 d .
H21A H 1.0203 0.2376 0.2784 0.031 Uiso 1 1 calc R
C22 C 1.0605(4) 0.27010(14) 0.4453(4) 0.0355(8) Uani 1 1 d .
H22A H 0.9953 0.2541 0.4887 0.053 Uiso 1 1 calc R
H22B H 1.0297 0.3014 0.4143 0.053 Uiso 1 1 calc R
H22C H 1.1343 0.2750 0.5016 0.053 Uiso 1 1 calc R
C23 C 1.2028(4) 0.25937(14) 0.2695(4) 0.0331(8) Uani 1 1 d .
H23A H 1.2154 0.2394 0.1975 0.050 Uiso 1 1 calc R
H23B H 1.2792 0.2595 0.3239 0.050 Uiso 1 1 calc R
H23C H 1.1827 0.2924 0.2433 0.050 Uiso 1 1 calc R
C24 C 1.0605(3) 0.06078(12) 0.3668(3) 0.0269(7) Uani 1 1 d .
H24A H 1.1188 0.0390 0.4159 0.032 Uiso 1 1 calc R
C25 C 1.0686(4) 0.04764(14) 0.2323(4) 0.0364(9) Uani 1 1 d .
H25A H 1.1537 0.0533 0.2086 0.055 Uiso 1 1 calc R
H25B H 1.0102 0.0676 0.1817 0.055 Uiso 1 1 calc R
H25C H 1.0473 0.0135 0.2202 0.055 Uiso 1 1 calc R
C26 C 0.9311(4) 0.05316(14) 0.4110(4) 0.0352(8) Uani 1 1 d .
H26A H 0.9328 0.0594 0.4993 0.053 Uiso 1 1 calc R
H26B H 0.9046 0.0198 0.3946 0.053 Uiso 1 1 calc R
H26C H 0.8722 0.0753 0.3677 0.053 Uiso 1 1 calc R
C1S C 0.4516(5) 0.03220(18) 0.3224(5) 0.0529(12) Uani 1 1 d .
H1SA H 0.4069 0.0491 0.2526 0.063 Uiso 1 1 calc R
H1SB H 0.4643 0.0554 0.3908 0.063 Uiso 1 1 calc R
C2S C 1.0848(4) 0.13934(16) 0.7670(4) 0.0398(9) Uani 1 1 d .
H2SA H 1.0731 0.1536 0.8484 0.048 Uiso 1 1 calc R
H2SB H 1.1687 0.1485 0.7430 0.048 Uiso 1 1 calc R
Cl1S Cl 0.59627(14) 0.01226(6) 0.27878(14) 0.0728(5) Uani 1 1 d .
Cl2S Cl 0.36003(12) -0.01661(4) 0.36865(13) 0.0544(3) Uani 1 1 d .
Cl3S Cl 1.07454(12) 0.07561(4) 0.77630(12) 0.0513(3) Uani 1 1 d .
Cl4S Cl 0.97086(11) 0.16236(5) 0.65900(11) 0.0485(3) Uani 1 1 d .

loop_
_atom_site_aniso_label
_atom_site_aniso_U_11
_atom_site_aniso_U_22
_atom_site_aniso_U_33
_atom_site_aniso_U_23
_atom_site_aniso_U_13
_atom_site_aniso_U_12
Cu1 0.0220(2) 0.0231(2) 0.0256(2) -0.00411(15) -0.00145(15) 0.00212(14)
Cl1 0.0188(3) 0.0185(3) 0.0124(3) -0.0013(2) 0.0007(2) 0.0025(2)
N1 0.0226(13) 0.0292(15) 0.0249(14) -0.0020(11) 0.0028(11) 0.0039(11)
N2 0.0216(13) 0.0241(13) 0.0238(13) -0.0023(11) 0.0005(10) 0.0003(10)
N3 0.0252(13) 0.0209(13) 0.0240(14) -0.0007(11) 0.0006(11) 0.0004(10)
N4 0.0235(13) 0.0224(13) 0.0245(14) -0.0007(11) 0.0005(10) 0.0010(10)
C1 0.0233(15) 0.0233(15) 0.0240(16) -0.0022(12) 0.0020(12) 0.0032(12)
C2 0.0240(16) 0.0272(16) 0.0289(17) 0.0058(13) 0.0028(13) 0.0018(12)
C3 0.0272(17) 0.0306(19) 0.042(2) 0.0047(16) 0.0067(15) 0.0060(14)
C4 0.0229(17) 0.039(2) 0.056(3) 0.0110(19) 0.0038(16) 0.0022(15)
C5 0.0281(18) 0.040(2) 0.050(2) 0.0059(19) -0.0067(17) -0.0050(15)
C6 0.0291(17) 0.0291(18) 0.039(2) 0.0016(15) -0.0046(15) -0.0030(14)
C7 0.0249(15) 0.0212(15) 0.0270(16) 0.0027(12) 0.0003(12) -0.0006(12)
C8 0.0299(18) 0.039(2) 0.0306(18) -0.0120(16) 0.0051(14) 0.0080(15)
C9 0.071(3) 0.035(2) 0.053(3) -0.016(2) 0.013(2) 0.000(2)
C10 0.072(3) 0.063(3) 0.026(2) -0.007(2) 0.001(2) 0.012(3)
C11 0.0269(16) 0.0256(16) 0.0273(17) -0.0060(13) 0.0051(13) 0.0002(13)
C12 0.042(2) 0.039(2) 0.0261(18) -0.0025(15) 0.0050(15) -0.0018(16)
C13 0.044(2) 0.0251(18) 0.049(2) -0.0071(17) 0.0111(18) 0.0032(16)
C14 0.0253(15) 0.0215(15) 0.0229(15) -0.0013(12) 0.0022(12) -0.0010(12)
C15 0.0257(16) 0.0251(16) 0.0222(16) -0.0020(12) -0.0001(12) 0.0035(12)
C16 0.0308(17) 0.0314(18) 0.0304(18) -0.0062(15) -0.0019(14) -0.0018(14)
C17 0.0312(19) 0.043(2) 0.037(2) -0.0082(17) -0.0102(16) 0.0024(16)
C18 0.0345(19) 0.042(2) 0.036(2) -0.0036(17) -0.0082(16) 0.0103(16)
C19 0.0323(18) 0.0318(18) 0.0277(18) 0.0017(14) -0.0023(14) 0.0086(14)
C20 0.0235(15) 0.0257(16) 0.0228(15) -0.0010(12) 0.0010(12) 0.0005(12)
C21 0.0303(17) 0.0211(15) 0.0265(16) -0.0011(13) -0.0037(13) 0.0021(12)
C22 0.045(2) 0.0272(18) 0.034(2) -0.0053(15) 0.0018(16) 0.0049(16)
C23 0.039(2) 0.0263(17) 0.0335(19) 0.0043(15) 0.0010(15) -0.0017(14)
C24 0.0264(16) 0.0195(15) 0.0349(18) 0.0012(13) 0.0015(13) -0.0016(12)
C25 0.047(2) 0.0234(17) 0.039(2) -0.0092(15) 0.0075(17) -0.0051(15)
C26 0.0330(19) 0.0283(18) 0.045(2) 0.0040(16) 0.0069(16) -0.0056(14)
C1S 0.055(3) 0.043(3) 0.062(3) 0.008(2) 0.008(2) 0.008(2)
C2S 0.048(2) 0.032(2) 0.039(2) 0.0003(17) 0.0016(18) -0.0044(17)
Cl1S 0.0625(8) 0.0864(11) 0.0725(9) 0.0401(8) 0.0267(7) 0.0269(7)
Cl2S 0.0506(6) 0.0401(6) 0.0725(8) -0.0069(6) 0.0034(6) 0.0021(5)
Cl3S 0.0538(7) 0.0323(5) 0.0666(8) 0.0020(5) -0.0055(6) -0.0065(4)
Cl4S 0.0484(6) 0.0589(7) 0.0390(6) 0.0117(5) 0.0093(5) 0.0109(5)

loop_
_atom_type_symbol
_atom_type_description
_atom_type_scat_dispersion_real
_atom_type_scat_dispersion_imag
_atom_type_scat_source
C C 0.0033 0.0016 'International Tables Vol C Tables 4.2.6.8 and 6.1.1.4'
H H 0.0000 0.0000 'International Tables Vol C Tables 4.2.6.8 and 6.1.1.4'
N N 0.0061 0.0033 'International Tables Vol C Tables 4.2.6.8 and 6.1.1.4'
Cu Cu 0.3201 1.2651 'International Tables Vol C Tables 4.2.6.8 and 6.1.1.4'
Cl Cl 0.1484 0.1585 'International Tables Vol C Tables 4.2.6.8 and 6.1.1.4'

loop_
_geom_angle_atom_site_label_1
_geom_angle_atom_site_label_2
_geom_angle_atom_site_label_3
_geom_angle
C1 Cu1 C14 146.08(14)
C1 Cu1 Cl1 107.62(10)
C14 Cu1 Cl1 106.30(10)
C1 N1 C2 110.9(3)
C1 N1 C8 125.3(3)
C2 N1 C8 123.8(3)
C1 N2 C7 111.4(3)
C1 N2 C11 122.3(3)
C7 N2 C11 126.2(3)
C14 N3 C15 111.0(3)
C14 N3 C21 122.6(3)
C15 N3 C21 126.4(3)
C14 N4 C20 110.9(3)
C14 N4 C24 124.6(3)
C20 N4 C24 124.4(3)
N2 C1 N1 105.4(3)
N2 C1 Cu1 125.7(2)
N1 C1 Cu1 128.8(3)
N1 C2 C3 131.5(4)
N1 C2 C7 106.3(3)
C3 C2 C7 122.1(3)
C4 C3 C2 116.9(4)
C4 C3 H3A 121.5
C2 C3 H3A 121.5
C3 C4 C5 121.5(4)
C3 C4 H4A 119.3
C5 C4 H4A 119.3
C6 C5 C4 121.8(4)
C6 C5 H5A 119.1
C4 C5 H5A 119.1
C5 C6 C7 116.9(4)
C5 C6 H6A 121.6
C7 C6 H6A 121.6
N2 C7 C2 105.9(3)
N2 C7 C6 133.2(3)
C2 C7 C6 120.8(3)
N1 C8 C9 111.8(3)
N1 C8 C10 110.0(3)
C9 C8 C10 113.0(4)
N1 C8 H8A 107.2
C9 C8 H8A 107.2
C10 C8 H8A 107.2
C8 C9 H9A 109.5
C8 C9 H9B 109.5
H9A C9 H9B 109.5
C8 C9 H9C 109.5
H9A C9 H9C 109.5
H9B C9 H9C 109.5
C8 C10 H10A 109.5
C8 C10 H10B 109.5
H10A C10 H10B 109.5
C8 C10 H10C 109.5
H10A C10 H10C 109.5
H10B C10 H10C 109.5
N2 C11 C12 110.4(3)
N2 C11 C13 111.5(3)
C12 C11 C13 114.2(3)
N2 C11 H11A 106.8
C12 C11 H11A 106.8
C13 C11 H11A 106.8
C11 C12 H12A 109.5
C11 C12 H12B 109.5
H12A C12 H12B 109.5
C11 C12 H12C 109.5
H12A C12 H12C 109.5
H12B C12 H12C 109.5
C11 C13 H13A 109.5
C11 C13 H13B 109.5
H13A C13 H13B 109.5
C11 C13 H13C 109.5
H13A C13 H13C 109.5
H13B C13 H13C 109.5
N4 C14 N3 105.7(3)
N4 C14 Cu1 129.2(2)
N3 C14 Cu1 125.1(2)
C20 C15 N3 106.0(3)
C20 C15 C16 121.3(3)
N3 C15 C16 132.7(3)
C17 C16 C15 116.6(4)
C17 C16 H16A 121.7
C15 C16 H16A 121.7
C16 C17 C18 122.0(4)
C16 C17 H17A 119.0
C18 C17 H17A 119.0
C19 C18 C17 121.5(4)
C19 C18 H18A 119.3
C17 C18 H18A 119.3
C18 C19 C20 116.9(4)
C18 C19 H19A 121.6
C20 C19 H19A 121.6
C15 C20 N4 106.4(3)
C15 C20 C19 121.7(3)
N4 C20 C19 131.9(3)
N3 C21 C22 111.2(3)
N3 C21 C23 111.2(3)
C22 C21 C23 113.2(3)
N3 C21 H21A 106.9
C22 C21 H21A 106.9
C23 C21 H21A 106.9
C21 C22 H22A 109.5
C21 C22 H22B 109.5
H22A C22 H22B 109.5
C21 C22 H22C 109.5
H22A C22 H22C 109.5
H22B C22 H22C 109.5
C21 C23 H23A 109.5
C21 C23 H23B 109.5
H23A C23 H23B 109.5
C21 C23 H23C 109.5
H23A C23 H23C 109.5
H23B C23 H23C 109.5
N4 C24 C26 111.4(3)
N4 C24 C25 110.2(3)
C26 C24 C25 112.9(3)
N4 C24 H24A 107.4
C26 C24 H24A 107.4
C25 C24 H24A 107.4
C24 C25 H25A 109.5
C24 C25 H25B 109.5
H25A C25 H25B 109.5
C24 C25 H25C 109.5
H25A C25 H25C 109.5
H25B C25 H25C 109.5
C24 C26 H26A 109.5
C24 C26 H26B 109.5
H26A C26 H26B 109.5
C24 C26 H26C 109.5
H26A C26 H26C 109.5
H26B C26 H26C 109.5
Cl1S C1S Cl2S 111.1(3)
Cl1S C1S H1SA 109.4
Cl2S C1S H1SA 109.4
Cl1S C1S H1SB 109.4
Cl2S C1S H1SB 109.4
H1SA C1S H1SB 108.0
Cl4S C2S Cl3S 110.9(2)
Cl4S C2S H2SA 109.5
Cl3S C2S H2SA 109.5
Cl4S C2S H2SB 109.5
Cl3S C2S H2SB 109.5
H2SA C2S H2SB 108.0

loop_
_geom_bond_atom_site_label_1
_geom_bond_atom_site_label_2
_geom_bond_distance
Cu1 C1 1.934(3)
Cu1 C14 1.937(3)
Cu1 Cl1 2.4557(8)
N1 C1 1.366(4)
N1 C2 1.393(5)
N1 C8 1.479(5)
N2 C1 1.358(4)
N2 C7 1.392(4)
N2 C11 1.482(4)
N3 C14 1.363(4)
N3 C15 1.394(4)
N3 C21 1.475(4)
N4 C14 1.360(4)
N4 C20 1.393(4)
N4 C24 1.477(4)
C2 C3 1.394(5)
C2 C7 1.395(5)
C3 C4 1.381(6)
C3 H3A 0.9500
C4 C5 1.399(7)
C4 H4A 0.9500
C5 C6 1.392(6)
C5 H5A 0.9500
C6 C7 1.398(5)
C6 H6A 0.9500
C8 C9 1.497(7)
C8 C10 1.522(6)
C8 H8A 1.0000
C9 H9A 0.9800
C9 H9B 0.9800
C9 H9C 0.9800
C10 H10A 0.9800
C10 H10B 0.9800
C10 H10C 0.9800
C11 C12 1.520(5)
C11 C13 1.522(5)
C11 H11A 1.0000
C12 H12A 0.9800
C12 H12B 0.9800
C12 H12C 0.9800
C13 H13A 0.9800
C13 H13B 0.9800
C13 H13C 0.9800
C15 C20 1.392(5)
C15 C16 1.400(5)
C16 C17 1.389(5)
C16 H16A 0.9500
C17 C18 1.391(6)
C17 H17A 0.9500
C18 C19 1.388(6)
C18 H18A 0.9500
C19 C20 1.395(5)
C19 H19A 0.9500
C21 C22 1.526(5)
C21 C23 1.533(5)
C21 H21A 1.0000
C22 H22A 0.9800
C22 H22B 0.9800
C22 H22C 0.9800
C23 H23A 0.9800
C23 H23B 0.9800
C23 H23C 0.9800
C24 C26 1.519(5)
C24 C25 1.523(5)
C24 H24A 1.0000
C25 H25A 0.9800
C25 H25B 0.9800
C25 H25C 0.9800
C26 H26A 0.9800
C26 H26B 0.9800
C26 H26C 0.9800
C1S Cl1S 1.747(5)
C1S Cl2S 1.767(5)
C1S H1SA 0.9900
C1S H1SB 0.9900
C2S Cl4S 1.761(5)
C2S Cl3S 1.773(4)
C2S H2SA 0.9900
C2S H2SB 0.9900
